data_4509531
loop_
_publ_author_name
'Niu, Jingyang'
'Wang, Kaihua'
'Chen, Huanni'
'Zhao, Junwei'
'Ma, Pengtao'
'Wang, Jingping'
'Li, Mingxue'
'Bai, Yan'
'Dang, Dongbin'

_publ_section_title
;
 Assembly Chemistry between Lanthanide Cations and Monovacant Keggin
 Polyoxotungstates: Two Types of Lanthanide Substituted Phosphotungstates
 [{(\a-PW11O39H)Ln(H2O)3}2]6&#x2212;and
 [{(\a-PW11O39)Ln(H2O)(\h2,\m-1,1)-CH3COO}2]10&#x2212;
;
_journal_issue 10
_journal_name_full 'Crystal Growth &amp; Design'
_journal_page_first 4362
_journal_paper_doi 10.1021/cg900248j
_journal_volume 9
_journal_year 2009
_chemical_formula_sum 'C24 H102 N6 Nd2 O92 P2 W22'
_chemical_formula_weight 6342.24
_chemical_name_systematic
;

 ?

;
_space_group_IT_number 14
_symmetry_cell_setting monoclinic
_symmetry_space_group_name_Hall '-P 2ybc'
_symmetry_space_group_name_H-M 'P 1 21/c 1'
_atom_sites_solution_hydrogens geom
_atom_sites_solution_primary direct
_atom_sites_solution_secondary difmap
_audit_creation_method SHELXL-97
_cell_angle_alpha 90.00
_cell_angle_beta 100.696(3)
_cell_angle_gamma 90.00
_cell_formula_units_Z 2
_cell_length_a 13.028(2)
_cell_length_b 22.133(4)
_cell_length_c 20.933(4)
_cell_measurement_reflns_used 3052
_cell_measurement_temperature 293(2)
_cell_measurement_theta_max 25.74
_cell_measurement_theta_min 2.23
_cell_volume 5931.1(18)
_computing_cell_refinement 'Bruker SMART'
_computing_data_collection 'Bruker SMART'
_computing_data_reduction 'Bruker SAINT'
_computing_molecular_graphics 'Bruker SHELXTL'
_computing_publication_material 'Bruker SHELXTL'
_computing_structure_refinement 'SHELXL-97 (Sheldrick, 1997)'
_computing_structure_solution 'SHELXS-97 (Sheldrick, 1990)'
_diffrn_ambient_temperature 293(2)
_diffrn_measured_fraction_theta_full 0.982
_diffrn_measured_fraction_theta_max 0.982
_diffrn_measurement_device_type 'CCD area detector'
_diffrn_measurement_method 'phi and omega scans'
_diffrn_radiation_monochromator graphite
_diffrn_radiation_source 'fine-focus sealed tube'
_diffrn_radiation_type MoK\a
_diffrn_radiation_wavelength 0.71073
_diffrn_reflns_av_R_equivalents 0.1175
_diffrn_reflns_av_sigmaI/netI 0.1054
_diffrn_reflns_limit_h_max 15
_diffrn_reflns_limit_h_min -13
_diffrn_reflns_limit_k_max 26
_diffrn_reflns_limit_k_min -26
_diffrn_reflns_limit_l_max 24
_diffrn_reflns_limit_l_min -24
_diffrn_reflns_number 29883
_diffrn_reflns_theta_full 25.10
_diffrn_reflns_theta_max 25.10
_diffrn_reflns_theta_min 1.94
_exptl_absorpt_coefficient_mu 22.217
_exptl_absorpt_correction_T_max 0.2695
_exptl_absorpt_correction_T_min 0.1937
_exptl_absorpt_correction_type empirical
_exptl_absorpt_process_details SADABS
_exptl_crystal_colour Purple
_exptl_crystal_density_diffrn 3.551
_exptl_crystal_density_method 'not measured'
_exptl_crystal_description rhombic
_exptl_crystal_F_000 5604
_exptl_crystal_size_max 0.11
_exptl_crystal_size_mid 0.11
_exptl_crystal_size_min 0.08
_refine_diff_density_max 4.791
_refine_diff_density_min -1.932
_refine_diff_density_rms 0.353
_refine_ls_extinction_method none
_refine_ls_goodness_of_fit_ref 1.009
_refine_ls_hydrogen_treatment constr
_refine_ls_matrix_type full
_refine_ls_number_parameters 676
_refine_ls_number_reflns 10385
_refine_ls_number_restraints 101
_refine_ls_restrained_S_all 1.004
_refine_ls_R_factor_all 0.0950
_refine_ls_R_factor_gt 0.0588
_refine_ls_shift/su_max 0.002
_refine_ls_shift/su_mean 0.000
_refine_ls_structure_factor_coef Fsqd
_refine_ls_weighting_details 'calc w=1/[\s^2^(Fo^2^)+(0.0406P)^2^+0.0000P] where P=(Fo^2^+2Fc^2^)/3'
_refine_ls_weighting_scheme calc
_refine_ls_wR_factor_gt 0.1210
_refine_ls_wR_factor_ref 0.1313
_reflns_number_gt 6437
_reflns_number_total 10385
_reflns_threshold_expression >2sigma(I)
_cod_data_source_file cg900248jsup6.cif
_cod_data_source_block njy1
_cod_depositor_comments
;
The following automatic conversions were performed:

'_symmetry_cell_setting' value 'Monoclinic' changed to 'monoclinic'
according to /home/saulius/struct/CIF-dictionaries/cif_core.dic
dictionary named 'cif_core.dic' version 2.4.2 from 2011-04-26.

Automatic conversion script
Id: cif_fix_values 1891 2012-01-12 08:04:46Z andrius 
;
_cod_original_cell_volume 5931.2(18)
_cod_original_sg_symbol_H-M P2(1)/c
_cod_database_code 4509531

loop_
_symmetry_equiv_pos_as_xyz
'x, y, z'
'-x, y+1/2, -z+1/2'
'-x, -y, -z'
'x, -y-1/2, z-1/2'

loop_
_atom_site_label
_atom_site_type_symbol
_atom_site_fract_x
_atom_site_fract_y
_atom_site_fract_z
_atom_site_U_iso_or_equiv
_atom_site_adp_type
_atom_site_occupancy
_atom_site_symmetry_multiplicity
_atom_site_calc_flag
_atom_site_refinement_flags
W1 W 0.12665(3) 0.444013(19) 0.80696(3) 0.04210(14) Uani 1 1 d .
W2 W 0.36861(4) 0.470167(19) 0.90516(3) 0.04522(14) Uani 1 1 d .
W3 W 0.34828(3) 0.434652(18) 0.74390(3) 0.04252(14) Uani 1 1 d .
W4 W 0.24482(4) 0.54452(2) 0.61734(3) 0.04648(14) Uani 1 1 d .
W5 W 0.02048(4) 0.55521(2) 0.67944(3) 0.04513(14) Uani 1 1 d .
W6 W 0.16151(4) 0.682249(19) 0.65956(3) 0.04595(15) Uani 1 1 d .
W7 W 0.03428(4) 0.59398(2) 0.85263(3) 0.04718(14) Uani 1 1 d .
W8 W 0.27762(4) 0.61837(2) 0.94955(3) 0.04752(15) Uani 1 1 d .
W9 W 0.17588(4) 0.719598(19) 0.83147(3) 0.04884(15) Uani 1 1 d .
W10 W 0.42331(4) 0.707637(19) 0.76680(3) 0.04924(15) Uani 1 1 d .
W11 W 0.50585(4) 0.57202(2) 0.72546(3) 0.04820(15) Uani 1 1 d .
Nd1 Nd 0.56951(5) 0.60972(3) 0.90970(4) 0.0497(2) Uani 1 1 d .
P1 P 0.2689(2) 0.57983(11) 0.78421(14) 0.0324(7) Uani 1 1 d .
O1 O 0.0382(6) 0.3878(3) 0.8127(4) 0.048(2) Uani 1 1 d .
O2 O 0.4115(6) 0.4259(3) 0.9715(4) 0.049(2) Uani 1 1 d .
O3 O 0.3914(5) 0.3726(3) 0.7059(4) 0.052(2) Uani 1 1 d .
O4 O 0.2574(6) 0.5182(3) 0.5458(5) 0.067(3) Uani 1 1 d .
O5 O -0.1021(5) 0.5369(3) 0.6439(4) 0.049(2) Uani 1 1 d .
O6 O 0.1252(7) 0.7407(3) 0.6098(4) 0.063(3) Uani 1 1 d .
O7 O -0.0893(6) 0.5912(3) 0.8702(4) 0.055(3) Uani 1 1 d .
O8 O 0.2915(6) 0.6292(4) 1.0303(4) 0.071(3) Uani 1 1 d .
O9 O 0.1415(7) 0.7934(3) 0.8410(5) 0.073(3) Uani 1 1 d .
O10 O 0.4604(6) 0.7754(3) 0.7448(5) 0.065(3) Uani 1 1 d .
O11 O 0.5933(5) 0.5534(3) 0.6755(5) 0.061(3) Uani 1 1 d .
O12 O 0.5873(6) 0.5797(3) 0.8046(4) 0.0563(5) Uani 1 1 d U
O13 O 0.2975(5) 0.6985(3) 0.6905(4) 0.049(2) Uani 1 1 d .
O14 O 0.4530(5) 0.4938(3) 0.7421(4) 0.049(2) Uani 1 1 d .
O15 O 0.0012(6) 0.5878(3) 0.7560(5) 0.059(3) Uani 1 1 d .
O16 O 0.5166(5) 0.6944(3) 0.8386(4) 0.056(3) Uani 1 1 d .
O17 O 0.4025(6) 0.6317(3) 0.9319(4) 0.0594(5) Uani 1 1 d U
O18 O 0.0325(5) 0.6347(3) 0.6493(4) 0.050(2) Uani 1 1 d .
O19 O 0.1242(5) 0.6010(3) 0.9272(6) 0.083(4) Uani 1 1 d .
O20 O 0.0665(5) 0.4849(3) 0.7321(4) 0.044(2) Uani 1 1 d .
O21 O 0.2944(5) 0.5322(3) 0.9421(4) 0.048(2) Uani 1 1 d .
O22 O 0.2316(5) 0.6959(3) 0.9191(4) 0.053(3) Uani 1 1 d .
O23 O 0.0942(5) 0.5286(3) 0.6158(4) 0.048(2) Uani 1 1 d .
O24 O 0.2246(6) 0.4294(3) 0.8787(4) 0.052(3) Uani 1 1 d .
O25 O 0.2706(5) 0.4748(3) 0.6704(4) 0.037(2) Uani 1 1 d .
O26 O 0.4773(6) 0.5179(3) 0.9025(4) 0.052(3) Uani 1 1 d .
O27 O 0.0709(6) 0.5105(3) 0.8486(4) 0.049(2) Uani 1 1 d .
O28 O 0.4951(5) 0.6571(3) 0.7140(4) 0.042(2) Uani 1 1 d .
O29 O 0.3744(5) 0.5701(3) 0.6507(4) 0.046(2) Uani 1 1 d .
O30 O 0.0488(5) 0.6786(3) 0.8425(4) 0.049(2) Uani 1 1 d .
O31 O 0.3105(6) 0.7268(3) 0.8125(4) 0.050(2) Uani 1 1 d .
O32 O 0.3989(5) 0.4186(3) 0.8359(4) 0.042(2) Uani 1 1 d .
O33 O 0.1999(5) 0.6267(3) 0.5974(4) 0.040(2) Uani 1 1 d .
O34 O 0.2141(5) 0.4047(3) 0.7569(4) 0.037(2) Uani 1 1 d .
O35 O 0.1285(5) 0.7068(3) 0.7379(4) 0.054(3) Uani 1 1 d .
O36 O 0.2762(5) 0.5130(3) 0.8018(4) 0.037(2) Uani 1 1 d .
O37 O 0.1992(5) 0.5856(3) 0.7167(4) 0.043(2) Uani 1 1 d .
O38 O 0.2160(5) 0.6127(3) 0.8327(4) 0.040(2) Uani 1 1 d .
O39 O 0.3796(5) 0.6055(3) 0.7837(4) 0.042(2) Uani 1 1 d .
O1W O 0.5999(8) 0.6985(4) 0.9878(5) 0.087(3) Uani 1 1 d .
O2W O 0.7087(7) 0.5287(4) 0.9334(6) 0.095(4) Uani 1 1 d .
O3W O 0.7480(7) 0.6527(4) 0.9122(5) 0.079(3) Uani 1 1 d .
O4W O 0.8257(8) 0.6732(4) 1.0468(6) 0.094(4) Uani 1 1 d .
O5W O 0.9071(9) 0.5318(4) 1.0140(6) 0.106(4) Uani 1 1 d .
O6W O 0.0223(8) 0.8374(5) 0.5257(6) 0.114(4) Uani 1 1 d .
O7W O 0.4818(13) 0.8094(8) 0.5904(9) 0.081(6) Uani 0.50 1 d P
O8W O 0.6798(17) 0.7809(7) 0.8711(11) 0.115(8) Uani 0.50 1 d P
N1 N -0.0283(11) 0.8649(6) 0.9422(8) 0.1107(4) Uani 1 1 d U
N2 N 0.7767(3) 0.72047(19) 0.69917(19) 0.1435(4) Uani 1 1 d DU
N3 N -0.2521(4) 0.4118(2) 0.7902(2) 0.1543(3) Uani 1 1 d DU
C1 C -0.0823(14) 0.8985(7) 0.9874(9) 0.1108(7) Uani 1 1 d U
H1A H -0.1503 0.8815 0.9863 0.166 Uiso 1 1 calc R
H1B H -0.0891 0.9402 0.9745 0.166 Uiso 1 1 calc R
H1C H -0.0424 0.8957 1.0307 0.166 Uiso 1 1 calc R
C2 C 0.0764(14) 0.8999(7) 0.9498(9) 0.1112(7) Uani 1 1 d U
H2A H 0.1189 0.8826 0.9217 0.167 Uiso 1 1 calc R
H2B H 0.1125 0.8974 0.9941 0.167 Uiso 1 1 calc R
H2C H 0.0626 0.9416 0.9384 0.167 Uiso 1 1 calc R
C3 C -0.0054(14) 0.8031(6) 0.9624(9) 0.1109(7) Uani 1 1 d U
H3A H -0.0693 0.7805 0.9577 0.166 Uiso 1 1 calc R
H3B H 0.0293 0.8024 1.0071 0.166 Uiso 1 1 calc R
H3C H 0.0391 0.7853 0.9358 0.166 Uiso 1 1 calc R
C4 C -0.0853(14) 0.8605(7) 0.8708(9) 0.1106(7) Uani 1 1 d U
H4A H -0.1501 0.8392 0.8689 0.166 Uiso 1 1 calc R
H4B H -0.0422 0.8390 0.8459 0.166 Uiso 1 1 calc R
H4C H -0.0991 0.9003 0.8533 0.166 Uiso 1 1 calc R
C5 C 0.7658(11) 0.6974(6) 0.7625(2) 0.1438(8) Uani 1 1 d DU
H5A H 0.7818 0.7289 0.7943 0.216 Uiso 1 1 calc R
H5B H 0.8131 0.6642 0.7740 0.216 Uiso 1 1 calc R
H5C H 0.6954 0.6838 0.7609 0.216 Uiso 1 1 calc R
C6 C 0.8791(5) 0.7480(6) 0.7140(12) 0.1433(8) Uani 1 1 d DU
H6A H 0.8830 0.7740 0.7511 0.215 Uiso 1 1 calc R
H6B H 0.8909 0.7714 0.6774 0.215 Uiso 1 1 calc R
H6C H 0.9314 0.7171 0.7233 0.215 Uiso 1 1 calc R
C7 C 0.6906(6) 0.7623(4) 0.6816(9) 0.097(7) Uani 1 1 d D
H7A H 0.6948 0.7931 0.7143 0.146 Uiso 1 1 calc R
H7B H 0.6257 0.7409 0.6784 0.146 Uiso 1 1 calc R
H7C H 0.6942 0.7806 0.6405 0.146 Uiso 1 1 calc R
C8 C 0.7574(14) 0.6733(4) 0.6504(3) 0.1442(8) Uani 1 1 d DU
H8A H 0.7619 0.6899 0.6086 0.216 Uiso 1 1 calc R
H8B H 0.6889 0.6567 0.6491 0.216 Uiso 1 1 calc R
H8C H 0.8086 0.6419 0.6612 0.216 Uiso 1 1 calc R
C9 C -0.2747(6) 0.4216(4) 0.71889(18) 0.1553(4) Uani 1 1 d DU
H9A H -0.3038 0.4612 0.7097 0.233 Uiso 1 1 calc R
H9B H -0.3236 0.3918 0.6987 0.233 Uiso 1 1 calc R
H9C H -0.2111 0.4182 0.7021 0.233 Uiso 1 1 calc R
C10 C -0.2083(5) 0.35111(18) 0.8034(4) 0.084(6) Uani 1 1 d D
H10A H -0.1700 0.3493 0.8472 0.126 Uiso 1 1 calc R
H10B H -0.1624 0.3423 0.7737 0.126 Uiso 1 1 calc R
H10C H -0.2639 0.3220 0.7979 0.126 Uiso 1 1 calc R
C11 C -0.3505(3) 0.4172(4) 0.8146(3) 0.1539(7) Uani 1 1 d DU
H11A H -0.3356 0.4237 0.8607 0.231 Uiso 1 1 calc R
H11B H -0.3903 0.3806 0.8052 0.231 Uiso 1 1 calc R
H11C H -0.3901 0.4506 0.7937 0.231 Uiso 1 1 calc R
C12 C -0.1783(4) 0.4577(2) 0.8208(4) 0.1548(7) Uani 1 1 d DU
H12A H -0.1588 0.4494 0.8664 0.232 Uiso 1 1 calc R
H12B H -0.2104 0.4968 0.8146 0.232 Uiso 1 1 calc R
H12C H -0.1171 0.4570 0.8013 0.232 Uiso 1 1 calc R

loop_
_atom_site_aniso_label
_atom_site_aniso_U_11
_atom_site_aniso_U_22
_atom_site_aniso_U_33
_atom_site_aniso_U_23
_atom_site_aniso_U_13
_atom_site_aniso_U_12
W1 0.0391(2) 0.0342(2) 0.0515(3) 0.0019(2) 0.0044(2) 0.00038(19)
W2 0.0425(2) 0.0379(2) 0.0510(3) 0.0043(2) -0.0023(2) 0.0006(2)
W3 0.0386(2) 0.0333(2) 0.0541(3) 0.0011(2) 0.0045(2) 0.00300(19)
W4 0.0490(3) 0.0416(2) 0.0467(3) 0.0015(2) 0.0033(2) 0.0021(2)
W5 0.0380(2) 0.0388(2) 0.0543(3) 0.0007(2) -0.0026(2) 0.0020(2)
W6 0.0452(3) 0.0354(2) 0.0523(3) 0.0060(2) -0.0037(2) 0.0023(2)
W7 0.0433(2) 0.0419(2) 0.0564(3) -0.0013(2) 0.0092(2) 0.0050(2)
W8 0.0440(3) 0.0461(2) 0.0508(3) -0.0022(2) 0.0044(2) 0.0015(2)
W9 0.0525(3) 0.0337(2) 0.0581(3) -0.0026(2) 0.0044(2) 0.0047(2)
W10 0.0421(2) 0.0346(2) 0.0675(4) 0.0075(2) 0.0010(2) -0.0032(2)
W11 0.0388(2) 0.0428(2) 0.0628(4) 0.0061(2) 0.0089(2) 0.0003(2)
Nd1 0.0406(3) 0.0439(3) 0.0627(5) 0.0042(3) 0.0049(3) -0.0014(3)
P1 0.0429(14) 0.0266(12) 0.0265(16) 0.0016(11) 0.0039(12) 0.0035(11)
O1 0.061(5) 0.035(4) 0.046(5) -0.004(4) 0.001(4) -0.009(4)
O2 0.072(5) 0.039(4) 0.036(5) 0.004(3) 0.011(4) -0.007(4)
O3 0.047(4) 0.045(4) 0.064(6) 0.006(4) 0.012(4) -0.002(4)
O4 0.039(4) 0.040(4) 0.114(8) -0.012(5) -0.004(5) -0.002(4)
O5 0.027(4) 0.041(4) 0.074(6) 0.030(4) -0.008(4) 0.010(3)
O6 0.102(6) 0.059(4) 0.031(5) -0.009(4) 0.023(4) -0.021(5)
O7 0.040(4) 0.054(4) 0.069(6) -0.005(4) -0.001(4) 0.003(4)
O8 0.061(5) 0.085(5) 0.067(6) -0.032(5) 0.011(5) -0.006(5)
O9 0.074(5) 0.048(4) 0.099(8) -0.016(5) 0.020(5) 0.016(4)
O10 0.046(4) 0.037(4) 0.103(8) 0.019(4) -0.008(5) -0.018(4)
O11 0.035(4) 0.053(4) 0.104(7) 0.010(4) 0.036(4) 0.008(3)
O12 0.0561(7) 0.0563(8) 0.0564(8) 0.0000(6) 0.0102(6) -0.0002(6)
O13 0.037(4) 0.055(4) 0.055(5) 0.020(4) 0.011(4) 0.007(3)
O14 0.047(4) 0.047(4) 0.051(5) 0.005(4) 0.000(4) 0.008(4)
O15 0.043(4) 0.031(4) 0.095(7) -0.007(4) -0.004(4) 0.014(3)
O16 0.042(4) 0.040(4) 0.082(6) 0.024(4) 0.001(4) 0.012(3)
O17 0.0593(7) 0.0593(8) 0.0595(8) -0.0003(6) 0.0103(6) 0.0000(6)
O18 0.024(3) 0.043(4) 0.079(6) 0.019(4) -0.004(4) 0.006(3)
O19 0.025(4) 0.037(4) 0.193(10) -0.006(5) 0.039(5) 0.002(3)
O20 0.045(4) 0.029(3) 0.055(5) -0.003(3) -0.001(4) -0.004(3)
O21 0.056(4) 0.043(4) 0.048(5) -0.008(4) 0.020(4) 0.003(3)
O22 0.036(4) 0.040(4) 0.079(6) 0.005(4) 0.005(4) 0.001(3)
O23 0.046(4) 0.048(4) 0.045(5) -0.011(4) -0.003(4) 0.008(4)
O24 0.051(4) 0.025(3) 0.081(6) 0.011(4) 0.009(4) 0.018(3)
O25 0.033(3) 0.034(3) 0.044(5) -0.001(3) 0.008(3) 0.007(3)
O26 0.056(5) 0.057(4) 0.035(5) -0.006(4) -0.011(4) 0.001(4)
O27 0.054(4) 0.037(4) 0.057(5) 0.004(4) 0.009(4) 0.008(3)
O28 0.043(4) 0.039(4) 0.045(5) 0.002(3) 0.008(3) -0.009(3)
O29 0.039(4) 0.058(4) 0.038(5) 0.018(4) -0.003(3) -0.005(4)
O30 0.038(4) 0.045(4) 0.064(6) -0.003(4) 0.007(4) 0.004(3)
O31 0.069(5) 0.022(3) 0.055(5) 0.002(3) 0.000(4) 0.006(3)
O32 0.043(4) 0.041(4) 0.038(5) 0.011(3) 0.001(3) 0.011(3)
O33 0.046(4) 0.033(3) 0.034(5) 0.000(3) -0.009(3) 0.004(3)
O34 0.032(3) 0.040(4) 0.039(4) -0.001(3) 0.006(3) -0.002(3)
O35 0.042(4) 0.032(3) 0.081(6) -0.008(4) -0.009(4) 0.014(3)
O36 0.045(4) 0.027(3) 0.039(5) -0.005(3) 0.005(3) 0.003(3)
O37 0.039(4) 0.034(3) 0.054(5) 0.018(3) 0.003(4) -0.001(3)
O38 0.030(3) 0.052(4) 0.034(4) -0.003(4) -0.001(3) 0.000(3)
O39 0.039(4) 0.042(4) 0.043(5) 0.002(3) 0.005(3) -0.002(3)
O1W 0.126(7) 0.065(5) 0.071(7) -0.017(5) 0.023(6) -0.044(5)
O2W 0.079(6) 0.093(6) 0.121(9) 0.039(6) 0.035(6) 0.043(5)
O3W 0.070(5) 0.088(6) 0.074(7) -0.006(5) -0.005(5) -0.039(5)
O4W 0.097(7) 0.083(6) 0.096(9) 0.028(6) 0.005(6) -0.016(6)
O5W 0.123(8) 0.091(6) 0.106(9) 0.029(6) 0.031(7) 0.036(6)
O6W 0.117(7) 0.125(8) 0.116(9) 0.039(7) 0.067(6) 0.031(7)
O7W 0.071(10) 0.121(13) 0.044(11) 0.030(10) -0.006(9) 0.064(9)
O8W 0.119(16) 0.077(10) 0.134(17) 0.090(10) -0.014(14) -0.019(11)
N1 0.1339(6) 0.0944(6) 0.1028(6) 0.0295(6) 0.0196(6) 0.0376(6)
N2 0.0872(7) 0.1634(7) 0.1730(7) 0.0121(7) 0.0065(7) -0.0034(7)
N3 0.1543(5) 0.1542(5) 0.1545(5) -0.0002(5) 0.0288(4) 0.0002(5)
C1 0.1340(12) 0.0947(12) 0.1028(12) 0.0292(12) 0.0199(12) 0.0379(12)
C2 0.1342(12) 0.0950(12) 0.1032(12) 0.0293(12) 0.0191(12) 0.0372(12)
C3 0.1339(12) 0.0946(12) 0.1031(12) 0.0295(12) 0.0194(12) 0.0377(12)
C4 0.1339(12) 0.0945(12) 0.1026(12) 0.0298(12) 0.0198(12) 0.0373(12)
C5 0.0875(13) 0.1640(13) 0.1731(13) 0.0127(13) 0.0065(13) -0.0039(13)
C6 0.0870(13) 0.1632(13) 0.1728(13) 0.0121(13) 0.0065(13) -0.0033(13)
C7 0.056(8) 0.091(10) 0.139(17) 0.006(11) 0.001(9) 0.016(8)
C8 0.0880(13) 0.1641(13) 0.1737(13) 0.0115(13) 0.0063(13) -0.0030(13)
C9 0.1553(6) 0.1553(6) 0.1553(7) -0.0001(5) 0.0288(5) 0.0002(5)
C10 0.058(8) 0.087(9) 0.107(13) 0.016(9) 0.013(8) 0.020(8)
C11 0.1538(12) 0.1536(12) 0.1544(12) -0.0005(12) 0.0289(12) 0.0007(12)
C12 0.1545(12) 0.1548(12) 0.1551(12) -0.0011(12) 0.0287(12) 0.0006(12)

loop_
_atom_type_symbol
_atom_type_description
_atom_type_scat_dispersion_real
_atom_type_scat_dispersion_imag
_atom_type_scat_source
C C 0.0033 0.0016 'International Tables Vol C Tables 4.2.6.8 and 6.1.1.4'
H H 0.0000 0.0000 'International Tables Vol C Tables 4.2.6.8 and 6.1.1.4'
N N 0.0061 0.0033 'International Tables Vol C Tables 4.2.6.8 and 6.1.1.4'
O O 0.0106 0.0060 'International Tables Vol C Tables 4.2.6.8 and 6.1.1.4'
P P 0.1023 0.0942 'International Tables Vol C Tables 4.2.6.8 and 6.1.1.4'
Nd Nd -0.1943 3.0179 'International Tables Vol C Tables 4.2.6.8 and 6.1.1.4'
W W -0.8490 6.8722 'International Tables Vol C Tables 4.2.6.8 and 6.1.1.4'

loop_
_geom_angle_atom_site_label_1
_geom_angle_atom_site_label_2
_geom_angle_atom_site_label_3
_geom_angle
_geom_angle_site_symmetry_3
O1 W1 O24 101.1(3) .
O1 W1 O20 103.2(3) .
O24 W1 O20 155.7(3) .
O1 W1 O34 100.7(3) .
O24 W1 O34 88.5(3) .
O20 W1 O34 87.7(3) .
O1 W1 O27 102.0(3) .
O24 W1 O27 91.6(3) .
O20 W1 O27 82.7(3) .
O34 W1 O27 156.8(3) .
O1 W1 O36 171.0(3) .
O24 W1 O36 73.1(3) .
O20 W1 O36 82.9(3) .
O34 W1 O36 72.7(2) .
O27 W1 O36 85.1(3) .
O2 W2 O26 103.0(3) .
O2 W2 O21 101.3(3) .
O26 W2 O21 92.9(3) .
O2 W2 O32 100.9(3) .
O26 W2 O32 93.0(3) .
O21 W2 O32 155.1(3) .
O2 W2 O24 96.4(3) .
O26 W2 O24 160.5(3) .
O21 W2 O24 85.4(3) .
O32 W2 O24 81.0(3) .
O2 W2 O36 165.6(3) .
O26 W2 O36 90.4(3) .
O21 W2 O36 83.0(3) .
O32 W2 O36 72.8(2) .
O24 W2 O36 70.2(3) .
O3 W3 O14 104.0(3) .
O3 W3 O25 99.7(3) .
O14 W3 O25 86.5(3) .
O3 W3 O34 99.8(3) .
O14 W3 O34 155.7(3) .
O25 W3 O34 85.1(3) .
O3 W3 O32 103.3(3) .
O14 W3 O32 91.8(3) .
O25 W3 O32 156.6(3) .
O34 W3 O32 87.0(3) .
O3 W3 O36 173.5(3) .
O14 W3 O36 82.1(3) .
O25 W3 O36 82.6(3) .
O34 W3 O36 74.3(2) .
O32 W3 O36 74.0(3) .
O4 W4 O29 102.7(4) .
O4 W4 O25 102.1(3) .
O29 W4 O25 88.7(3) .
O4 W4 O33 102.4(3) .
O29 W4 O33 90.7(3) .
O25 W4 O33 155.1(3) .
O4 W4 O23 100.8(3) .
O29 W4 O23 156.5(3) .
O25 W4 O23 86.1(3) .
O33 W4 O23 84.6(3) .
O4 W4 O37 171.6(3) .
O29 W4 O37 84.9(3) .
O25 W4 O37 81.3(3) .
O33 W4 O37 73.9(3) .
O23 W4 O37 71.6(3) .
O5 W5 O15 102.2(4) .
O5 W5 O23 100.3(4) .
O15 W5 O23 157.5(3) .
O5 W5 O18 102.0(3) .
O15 W5 O18 87.5(3) .
O23 W5 O18 88.3(3) .
O5 W5 O20 103.1(3) .
O15 W5 O20 84.1(3) .
O23 W5 O20 90.4(3) .
O18 W5 O20 154.7(3) .
O5 W5 O37 172.6(3) .
O15 W5 O37 83.5(3) .
O23 W5 O37 74.2(3) .
O18 W5 O37 73.3(2) .
O20 W5 O37 82.1(2) .
O6 W6 O13 102.4(4) .
O6 W6 O35 103.8(4) .
O13 W6 O35 89.9(3) .
O6 W6 O33 98.7(3) .
O13 W6 O33 90.5(3) .
O35 W6 O33 156.8(3) .
O6 W6 O18 102.1(4) .
O13 W6 O18 155.5(3) .
O35 W6 O18 85.3(3) .
O33 W6 O18 84.8(3) .
O6 W6 O37 170.0(3) .
O13 W6 O37 84.5(3) .
O35 W6 O37 83.2(3) .
O33 W6 O37 73.7(3) .
O18 W6 O37 71.1(2) .
O7 W7 O19 107.8(4) .
O7 W7 O30 100.1(3) .
O19 W7 O30 87.1(3) .
O7 W7 O27 103.1(3) .
O19 W7 O27 89.7(3) .
O30 W7 O27 156.5(3) .
O7 W7 O15 100.4(4) .
O19 W7 O15 151.8(4) .
O30 W7 O15 87.8(3) .
O27 W7 O15 84.1(3) .
O7 W7 O38 172.1(3) .
O19 W7 O38 69.1(3) .
O30 W7 O38 72.7(3) .
O27 W7 O38 84.4(3) .
O15 W7 O38 82.9(3) .
O8 W8 O17 104.8(4) .
O8 W8 O22 100.2(4) .
O17 W8 O22 91.4(3) .
O8 W8 O21 103.3(4) .
O17 W8 O21 91.5(3) .
O22 W8 O21 154.7(3) .
O8 W8 O19 100.3(4) .
O17 W8 O19 154.7(4) .
O22 W8 O19 81.6(3) .
O21 W8 O19 85.1(3) .
O8 W8 O38 166.2(3) .
O17 W8 O38 86.7(3) .
O22 W8 O38 71.5(3) .
O21 W8 O38 83.6(3) .
O19 W8 O38 68.0(4) .
O9 W9 O31 102.6(4) .
O9 W9 O22 102.1(4) .
O31 W9 O22 91.3(3) .
O9 W9 O30 100.6(4) .
O31 W9 O30 156.6(3) .
O22 W9 O30 86.4(3) .
O9 W9 O35 102.3(4) .
O31 W9 O35 86.2(3) .
O22 W9 O35 155.4(3) .
O30 W9 O35 86.2(3) .
O9 W9 O38 171.7(4) .
O31 W9 O38 82.9(2) .
O22 W9 O38 71.3(3) .
O30 W9 O38 74.3(3) .
O35 W9 O38 84.1(2) .
O10 W10 O16 101.2(4) .
O10 W10 O28 99.6(4) .
O16 W10 O28 93.5(3) .
O10 W10 O31 103.0(4) .
O16 W10 O31 94.6(4) .
O28 W10 O31 154.0(3) .
O10 W10 O13 95.9(3) .
O16 W10 O13 162.9(3) .
O28 W10 O13 84.3(3) .
O31 W10 O13 80.7(3) .
O10 W10 O39 171.1(4) .
O16 W10 O39 82.1(3) .
O28 W10 O39 71.9(3) .
O31 W10 O39 84.8(3) .
O13 W10 O39 81.1(3) .
O11 W11 O12 103.6(4) .
O11 W11 O28 101.6(3) .
O12 W11 O28 92.3(3) .
O11 W11 O14 101.1(3) .
O12 W11 O14 95.0(3) .
O28 W11 O14 153.7(3) .
O11 W11 O29 94.7(3) .
O12 W11 O29 161.7(3) .
O28 W11 O29 84.0(3) .
O14 W11 O29 81.2(3) .
O11 W11 O39 173.3(3) .
O12 W11 O39 81.0(3) .
O28 W11 O39 73.1(3) .
O14 W11 O39 83.1(3) .
O29 W11 O39 80.8(3) .
O26 Nd1 O12 80.4(3) .
O26 Nd1 O17 73.2(3) .
O12 Nd1 O17 119.8(3) .
O26 Nd1 O16 123.2(2) .
O12 Nd1 O16 73.1(3) .
O17 Nd1 O16 78.0(3) .
O26 Nd1 O3W 142.3(3) .
O12 Nd1 O3W 82.8(3) .
O17 Nd1 O3W 143.6(3) .
O16 Nd1 O3W 82.8(3) .
O26 Nd1 O2W 74.9(3) .
O12 Nd1 O2W 78.0(3) .
O17 Nd1 O2W 139.5(3) .
O16 Nd1 O2W 141.5(3) .
O3W Nd1 O2W 68.7(3) .
O26 Nd1 O1W 136.6(3) .
O12 Nd1 O1W 142.3(3) .
O17 Nd1 O1W 75.7(3) .
O16 Nd1 O1W 77.8(3) .
O3W Nd1 O1W 70.1(3) .
O2W Nd1 O1W 113.6(3) .
O26 Nd1 O2 75.7(2) 3_667
O12 Nd1 O2 143.9(2) 3_667
O17 Nd1 O2 78.5(3) 3_667
O16 Nd1 O2 143.0(3) 3_667
O3W Nd1 O2 100.0(3) 3_667
O2W Nd1 O2 69.9(3) 3_667
O1W Nd1 O2 68.9(3) 3_667
O38 P1 O36 108.7(4) .
O38 P1 O37 108.1(4) .
O36 P1 O37 107.7(4) .
O38 P1 O39 111.6(4) .
O36 P1 O39 109.9(4) .
O37 P1 O39 110.8(4) .
W2 O2 Nd1 156.8(4) 3_667
W11 O12 Nd1 138.0(4) .
W6 O13 W10 151.3(5) .
W3 O14 W11 155.5(4) .
W5 O15 W7 152.0(4) .
W10 O16 Nd1 136.3(4) .
W8 O17 Nd1 158.4(4) .
W5 O18 W6 126.0(3) .
W7 O19 W8 133.5(6) .
W1 O20 W5 155.7(4) .
W2 O21 W8 144.3(4) .
W8 O22 W9 127.7(4) .
W5 O23 W4 124.5(4) .
W1 O24 W2 127.6(4) .
W4 O25 W3 150.0(4) .
W2 O26 Nd1 155.9(4) .
W7 O27 W1 151.4(5) .
W11 O28 W10 122.3(4) .
W4 O29 W11 151.2(4) .
W7 O30 W9 125.4(4) .
W9 O31 W10 155.2(4) .
W2 O32 W3 123.5(3) .
W6 O33 W4 124.2(4) .
W1 O34 W3 124.8(3) .
W6 O35 W9 147.6(4) .
P1 O36 W3 126.2(4) .
P1 O36 W2 125.8(4) .
W3 O36 W2 89.6(2) .
P1 O36 W1 126.2(4) .
W3 O36 W1 87.82(19) .
W2 O36 W1 89.2(2) .
P1 O37 W5 130.2(4) .
P1 O37 W4 123.8(4) .
W5 O37 W4 89.6(2) .
P1 O37 W6 123.5(4) .
W5 O37 W6 89.5(2) .
W4 O37 W6 88.1(3) .
P1 O38 W9 125.9(4) .
P1 O38 W8 126.3(4) .
W9 O38 W8 89.5(2) .
P1 O38 W7 126.3(4) .
W9 O38 W7 87.4(2) .
W8 O38 W7 89.3(2) .
P1 O39 W11 129.2(4) .
P1 O39 W10 126.7(4) .
W11 O39 W10 90.7(2) .
C3 N1 C1 112.7(15) .
C3 N1 C4 104.9(13) .
C1 N1 C4 116.8(13) .
C3 N1 C2 108.3(13) .
C1 N1 C2 101.3(13) .
C4 N1 C2 112.8(14) .
C6 N2 C7 115.1(7) .
C6 N2 C8 119.1(11) .
C7 N2 C8 104.9(9) .
C6 N2 C5 101.2(11) .
C7 N2 C5 104.8(9) .
C8 N2 C5 110.8(6) .
C12 N3 C10 110.7(4) .
C12 N3 C11 109.8(5) .
C10 N3 C11 110.1(5) .
C12 N3 C9 109.3(5) .
C10 N3 C9 108.7(5) .
C11 N3 C9 108.3(5) .
N1 C1 H1A 109.5 .
N1 C1 H1B 109.5 .
H1A C1 H1B 109.5 .
N1 C1 H1C 109.5 .
H1A C1 H1C 109.5 .
H1B C1 H1C 109.5 .
N1 C2 H2A 109.5 .
N1 C2 H2B 109.5 .
H2A C2 H2B 109.5 .
N1 C2 H2C 109.5 .
H2A C2 H2C 109.5 .
H2B C2 H2C 109.5 .
N1 C3 H3A 109.5 .
N1 C3 H3B 109.5 .
H3A C3 H3B 109.5 .
N1 C3 H3C 109.5 .
H3A C3 H3C 109.5 .
H3B C3 H3C 109.5 .
N1 C4 H4A 109.5 .
N1 C4 H4B 109.5 .
H4A C4 H4B 109.5 .
N1 C4 H4C 109.5 .
H4A C4 H4C 109.5 .
H4B C4 H4C 109.5 .
N2 C5 H5A 109.5 .
N2 C5 H5B 109.5 .
H5A C5 H5B 109.5 .
N2 C5 H5C 109.5 .
H5A C5 H5C 109.5 .
H5B C5 H5C 109.5 .
N2 C6 H6A 109.5 .
N2 C6 H6B 109.5 .
H6A C6 H6B 109.5 .
N2 C6 H6C 109.5 .
H6A C6 H6C 109.5 .
H6B C6 H6C 109.5 .
N2 C7 H7A 109.5 .
N2 C7 H7B 109.5 .
H7A C7 H7B 109.5 .
N2 C7 H7C 109.5 .
H7A C7 H7C 109.5 .
H7B C7 H7C 109.5 .
N2 C8 H8A 109.5 .
N2 C8 H8B 109.5 .
H8A C8 H8B 109.5 .
N2 C8 H8C 109.5 .
H8A C8 H8C 109.5 .
H8B C8 H8C 109.5 .
N3 C9 H9A 109.5 .
N3 C9 H9B 109.5 .
H9A C9 H9B 109.5 .
N3 C9 H9C 109.5 .
H9A C9 H9C 109.5 .
H9B C9 H9C 109.5 .
N3 C10 H10A 109.5 .
N3 C10 H10B 109.5 .
H10A C10 H10B 109.5 .
N3 C10 H10C 109.5 .
H10A C10 H10C 109.5 .
H10B C10 H10C 109.5 .
N3 C11 H11A 109.5 .
N3 C11 H11B 109.5 .
H11A C11 H11B 109.5 .
N3 C11 H11C 109.5 .
H11A C11 H11C 109.5 .
H11B C11 H11C 109.5 .
N3 C12 H12A 109.5 .
N3 C12 H12B 109.5 .
H12A C12 H12B 109.5 .
N3 C12 H12C 109.5 .
H12A C12 H12C 109.5 .
H12B C12 H12C 109.5 .

loop_
_geom_bond_atom_site_label_1
_geom_bond_atom_site_label_2
_geom_bond_distance
_geom_bond_site_symmetry_2
W1 O1 1.715(7) .
W1 O24 1.810(8) .
W1 O20 1.854(7) .
W1 O34 1.897(7) .
W1 O27 1.920(7) .
W1 O36 2.493(7) .
W2 O2 1.706(7) .
W2 O26 1.776(8) .
W2 O21 1.922(7) .
W2 O32 1.942(7) .
W2 O24 2.063(7) .
W2 O36 2.461(7) .
W3 O3 1.733(7) .
W3 O14 1.896(7) .
W3 O25 1.898(7) .
W3 O34 1.935(6) .
W3 O32 1.949(7) .
W3 O36 2.404(7) .
W4 O4 1.644(10) .
W4 O29 1.795(7) .
W4 O25 1.895(6) .
W4 O33 1.933(6) .
W4 O23 1.988(7) .
W4 O37 2.444(8) .
W5 O5 1.681(7) .
W5 O15 1.817(9) .
W5 O23 1.876(8) .
W5 O18 1.886(7) .
W5 O20 1.936(7) .
W5 O37 2.410(7) .
W6 O6 1.674(8) .
W6 O13 1.806(7) .
W6 O35 1.852(9) .
W6 O33 1.923(7) .
W6 O18 1.960(7) .
W6 O37 2.456(6) .
W7 O7 1.718(8) .
W7 O19 1.775(10) .
W7 O30 1.898(7) .
W7 O27 1.915(6) .
W7 O15 1.994(10) .
W7 O38 2.513(7) .
W8 O8 1.683(9) .
W8 O17 1.759(8) .
W8 O22 1.889(7) .
W8 O21 1.929(7) .
W8 O19 2.004(7) .
W8 O38 2.432(7) .
W9 O9 1.715(7) .
W9 O31 1.876(8) .
W9 O22 1.916(8) .
W9 O30 1.940(7) .
W9 O35 1.962(9) .
W9 O38 2.422(7) .
W10 O10 1.666(7) .
W10 O16 1.773(8) .
W10 O28 1.931(7) .
W10 O31 1.943(8) .
W10 O13 2.075(7) .
W10 O39 2.375(6) .
W11 O11 1.733(8) .
W11 O12 1.801(8) .
W11 O28 1.900(6) .
W11 O14 1.920(7) .
W11 O29 2.095(7) .
W11 O39 2.342(7) .
Nd1 O26 2.351(7) .
Nd1 O12 2.352(9) .
Nd1 O17 2.359(8) .
Nd1 O16 2.413(7) .
Nd1 O3W 2.504(9) .
Nd1 O2W 2.534(9) .
Nd1 O1W 2.540(9) .
Nd1 O2 2.577(8) 3_667
P1 O38 1.515(8) .
P1 O36 1.524(6) .
P1 O37 1.536(8) .
P1 O39 1.552(7) .
O2 Nd1 2.577(8) 3_667
N1 C3 1.448(18) .
N1 C1 1.48(2) .
N1 C4 1.54(2) .
N1 C2 1.55(2) .
N2 C6 1.448(7) .
N2 C7 1.448(7) .
N2 C8 1.450(6) .
N2 C5 1.451(6) .
N3 C12 1.462(6) .
N3 C10 1.465(6) .
N3 C11 1.470(6) .
N3 C9 1.484(6) .
C1 H1A 0.9600 .
C1 H1B 0.9600 .
C1 H1C 0.9600 .
C2 H2A 0.9600 .
C2 H2B 0.9600 .
C2 H2C 0.9600 .
C3 H3A 0.9600 .
C3 H3B 0.9600 .
C3 H3C 0.9600 .
C4 H4A 0.9600 .
C4 H4B 0.9600 .
C4 H4C 0.9600 .
C5 H5A 0.9600 .
C5 H5B 0.9600 .
C5 H5C 0.9600 .
C6 H6A 0.9600 .
C6 H6B 0.9600 .
C6 H6C 0.9600 .
C7 H7A 0.9600 .
C7 H7B 0.9600 .
C7 H7C 0.9600 .
C8 H8A 0.9600 .
C8 H8B 0.9600 .
C8 H8C 0.9600 .
C9 H9A 0.9600 .
C9 H9B 0.9600 .
C9 H9C 0.9600 .
C10 H10A 0.9600 .
C10 H10B 0.9600 .
C10 H10C 0.9600 .
C11 H11A 0.9600 .
C11 H11B 0.9600 .
C11 H11C 0.9600 .
C12 H12A 0.9600 .
C12 H12B 0.9600 .
C12 H12C 0.9600 .
